data_7116772
loop_
_publ_author_name
'M. Basile'
'D. K. Unruh'
'K. Gojdas'
'E. Flores'
'L. Streicher'
'T. Z. Forbes'

_publ_section_title
;
 Chemical controls on uranyl citrate speciation and the self-assembly of
 nanoscale macrocycles and sandwich complexes in aqueous solutions
;
_journal_name_full Chem.Commun.
_journal_page_first 5306
_journal_paper_doi 10.1039/C4cc08657K
_journal_volume 51
_journal_year 2015
_chemical_formula_moiety 'C12 H14 O20 U2, C4 H12 N2, 4(H2 O)'
_chemical_formula_sum 'C16 H34 N2 O24 U2'
_chemical_formula_weight 1114.51
_chemical_name_systematic
;
 ?
;
_space_group_IT_number 2
_symmetry_cell_setting triclinic
_symmetry_space_group_name_Hall '-P 1'
_symmetry_space_group_name_H-M 'P -1'
_atom_sites_solution_hydrogens geom
_atom_sites_solution_primary direct
_atom_sites_solution_secondary difmap
_audit_creation_date 2014-03-28T08:11:53-00:00
_audit_creation_method 'WinGX routine CIF_UPDATE'
_audit_update_record
;
2014-10-28 deposited with the CCDC.
2014-11-21 downloaded from the CCDC.
;
_cell_angle_alpha 94.6846(18)
_cell_angle_beta 98.8324(18)
_cell_angle_gamma 104.5031(17)
_cell_formula_units_Z 1
_cell_length_a 6.3074(4)
_cell_length_b 10.0063(6)
_cell_length_c 11.9920(7)
_cell_measurement_reflns_used 9957
_cell_measurement_temperature 210(2)
_cell_measurement_theta_max 27.45
_cell_measurement_theta_min 2.56
_cell_volume 718.32(8)
_computing_cell_refinement 'APEX2 (Bruker AXS, 2006)'
_computing_data_collection 'Collect (Nonius BV, 1997-2000)'
_computing_data_reduction 'APEX2 (Bruker AXS, 2006)'
_computing_molecular_graphics 'CrystalMaker v2.7.7'
_computing_structure_refinement 'SHELXL-2013 (Sheldrick, 2013)'
_computing_structure_solution 'SHELXS-97 (Sheldrick, 2008)'
_diffrn_ambient_temperature 210(2)
_diffrn_measured_fraction_theta_full 0.998
_diffrn_measured_fraction_theta_max 0.998
_diffrn_measurement_device_type KappaCCD
_diffrn_measurement_method 'CCD phi and omega scans'
_diffrn_radiation_monochromator graphite
_diffrn_radiation_type MoK\a
_diffrn_radiation_wavelength 0.71073
_diffrn_reflns_av_R_equivalents 0.0304
_diffrn_reflns_av_unetI/netI 0.0222
_diffrn_reflns_limit_h_max 8
_diffrn_reflns_limit_h_min -7
_diffrn_reflns_limit_k_max 12
_diffrn_reflns_limit_k_min -12
_diffrn_reflns_limit_l_max 15
_diffrn_reflns_limit_l_min -15
_diffrn_reflns_number 14292
_diffrn_reflns_theta_full 27.45
_diffrn_reflns_theta_max 27.45
_diffrn_reflns_theta_min 2.9
_exptl_absorpt_coefficient_mu 11.363
_exptl_absorpt_correction_T_max 0.7456
_exptl_absorpt_correction_T_min 0.3955
_exptl_absorpt_correction_type multi-scan
_exptl_absorpt_process_details SADABS
_exptl_crystal_colour yellow
_exptl_crystal_density_diffrn 2.576
_exptl_crystal_density_method 'not measured'
_exptl_crystal_description blocky
_exptl_crystal_F_000 520
_exptl_crystal_size_max 0.2
_exptl_crystal_size_mid 0.2
_exptl_crystal_size_min 0.06
_refine_diff_density_max 3.373
_refine_diff_density_min -1.87
_refine_diff_density_rms 0.16
_refine_ls_extinction_method none
_refine_ls_goodness_of_fit_ref 1.081
_refine_ls_hydrogen_treatment mixed
_refine_ls_matrix_type full
_refine_ls_number_parameters 220
_refine_ls_number_reflns 3280
_refine_ls_number_restraints 9
_refine_ls_restrained_S_all 1.081
_refine_ls_R_factor_all 0.0269
_refine_ls_R_factor_gt 0.0259
_refine_ls_shift/su_max 0.001
_refine_ls_shift/su_mean 0
_refine_ls_structure_factor_coef Fsqd
_refine_ls_weighting_details 'calc w=1/[\s^2^(Fo^2^)+(0.0170P)^2^+5.5226P] where P=(Fo^2^+2Fc^2^)/3'
_refine_ls_weighting_scheme calc
_refine_ls_wR_factor_gt 0.0626
_refine_ls_wR_factor_ref 0.0632
_reflns_number_gt 3166
_reflns_number_total 3280
_reflns_threshold_expression >2sigma(I)
_cod_data_source_file c4cc08657k2.cif
_cod_data_source_block U2pip
_cod_original_sg_symbol_H-M P-1
_cod_database_code 7116772

loop_
_symmetry_equiv_pos_as_xyz
'x, y, z'
'-x, -y, -z'

loop_
_atom_site_label
_atom_site_type_symbol
_atom_site_fract_x
_atom_site_fract_y
_atom_site_fract_z
_atom_site_U_iso_or_equiv
_atom_site_adp_type
_atom_site_occupancy
_atom_site_symmetry_multiplicity
_atom_site_calc_flag
_atom_site_refinement_flags
U1 U 0.14661(3) 0.191844(17) 0.064123(15) 0.02234(7) Uani 1 1 d .
O1 O 0.1146(6) -0.0436(4) 0.0885(3) 0.0237(7) Uani 1 1 d .
O2 O -0.0680(7) 0.1967(4) 0.1442(4) 0.0345(9) Uani 1 1 d .
O3 O 0.3657(7) 0.1946(4) -0.0131(4) 0.0336(9) Uani 1 1 d .
O4 O 0.3860(7) 0.1989(4) 0.2350(3) 0.0345(9) Uani 1 1 d .
O5 O 0.3286(7) 0.4375(4) 0.1170(4) 0.0315(8) Uani 1 1 d D
O6 O 0.0280(7) -0.3142(4) 0.0659(3) 0.0335(9) Uani 1 1 d .
O7 O 0.2792(7) -0.3211(4) 0.2120(3) 0.0361(9) Uani 1 1 d .
O8 O 0.6571(7) 0.1650(4) 0.3599(3) 0.0311(8) Uani 1 1 d .
O9 O 0.2475(8) -0.0388(4) 0.4606(4) 0.0444(11) Uani 1 1 d D
O10 O 0.0367(8) -0.2534(4) 0.4059(4) 0.0454(11) Uani 1 1 d .
O11 O 0.7641(7) 0.4535(4) 0.1342(4) 0.0356(9) Uani 1 1 d D
O12 O 0.0203(7) 0.4164(5) 0.3482(4) 0.0373(9) Uani 1 1 d D
N1 N 0.3515(8) 0.5809(5) 0.5245(4) 0.0283(9) Uani 1 1 d .
H1A H 0.227 0.5361 0.4747 0.034 Uiso 1 1 calc R
H1B H 0.3228 0.6524 0.5645 0.034 Uiso 1 1 calc R
C1 C 0.1716(9) -0.2580(5) 0.1538(4) 0.0260(10) Uani 1 1 d .
C2 C 0.1047(8) -0.1361(5) 0.3867(4) 0.0254(10) Uani 1 1 d .
C3 C 0.1949(9) -0.1002(5) 0.1861(4) 0.0234(10) Uani 1 1 d .
C4 C 0.0417(9) -0.0850(6) 0.2746(4) 0.0263(10) Uani 1 1 d .
H4A H 0.0449 0.0123 0.289 0.032 Uiso 1 1 calc R
H4B H -0.1101 -0.1361 0.2413 0.032 Uiso 1 1 calc R
C5 C 0.4413(9) -0.0305(5) 0.2296(4) 0.0247(10) Uani 1 1 d .
H5A H 0.4958 -0.0827 0.287 0.03 Uiso 1 1 calc R
H5B H 0.5207 -0.0368 0.1671 0.03 Uiso 1 1 calc R
C6 C 0.4992(9) 0.1202(5) 0.2800(4) 0.0263(10) Uani 1 1 d .
C7 C 0.5321(9) 0.6350(5) 0.4617(5) 0.0290(11) Uani 1 1 d .
H7A H 0.6635 0.689 0.5148 0.035 Uiso 1 1 calc R
H7B H 0.4865 0.6957 0.4094 0.035 Uiso 1 1 calc R
C8 C 0.4135(9) 0.4837(6) 0.6034(4) 0.0276(10) Uani 1 1 d .
H8A H 0.2909 0.4475 0.6421 0.033 Uiso 1 1 calc R
H8B H 0.5416 0.5334 0.6605 0.033 Uiso 1 1 calc R
H5C H 0.278(12) 0.512(5) 0.147(6) 0.05 Uiso 1 1 d D
H5D H 0.480(5) 0.447(8) 0.113(7) 0.05 Uiso 1 1 d D
H9A H 0.279(12) -0.076(7) 0.530(4) 0.05 Uiso 1 1 d D
H11A H 0.749(12) 0.363(4) 0.097(6) 0.05 Uiso 1 1 d D
H11B H 0.854(11) 0.516(6) 0.094(6) 0.05 Uiso 1 1 d D
H12A H -0.037(12) 0.318(2) 0.341(6) 0.05 Uiso 1 1 d D
H12B H -0.030(12) 0.450(7) 0.279(4) 0.05 Uiso 1 1 d D

loop_
_atom_site_aniso_label
_atom_site_aniso_U_11
_atom_site_aniso_U_22
_atom_site_aniso_U_33
_atom_site_aniso_U_23
_atom_site_aniso_U_13
_atom_site_aniso_U_12
U1 0.02730(11) 0.01874(10) 0.01985(10) 0.00211(6) 0.00071(7) 0.00629(7)
O1 0.0292(18) 0.0240(17) 0.0152(15) 0.0056(13) -0.0063(13) 0.0071(14)
O2 0.040(2) 0.033(2) 0.033(2) 0.0009(16) 0.0107(17) 0.0122(17)
O3 0.034(2) 0.031(2) 0.036(2) 0.0037(16) 0.0116(17) 0.0062(16)
O4 0.046(2) 0.0214(18) 0.030(2) -0.0032(15) -0.0080(17) 0.0077(16)
O5 0.034(2) 0.0207(17) 0.035(2) -0.0010(15) -0.0021(17) 0.0047(15)
O6 0.043(2) 0.0174(17) 0.035(2) 0.0041(15) -0.0090(17) 0.0076(15)
O7 0.045(2) 0.0265(19) 0.032(2) 0.0005(16) -0.0085(18) 0.0104(17)
O8 0.042(2) 0.0260(18) 0.0214(18) 0.0019(14) -0.0041(16) 0.0086(16)
O9 0.060(3) 0.031(2) 0.030(2) 0.0103(17) -0.012(2) -0.002(2)
O10 0.059(3) 0.031(2) 0.037(2) 0.0130(18) -0.003(2) -0.001(2)
O11 0.039(2) 0.0260(19) 0.039(2) 0.0045(17) 0.0062(18) 0.0047(17)
O12 0.037(2) 0.038(2) 0.032(2) -0.0015(18) -0.0001(18) 0.0072(18)
N1 0.031(2) 0.024(2) 0.030(2) -0.0004(17) 0.0046(19) 0.0099(18)
C1 0.034(3) 0.022(2) 0.019(2) 0.0024(18) -0.001(2) 0.005(2)
C2 0.026(2) 0.029(3) 0.022(2) 0.0076(19) 0.0043(19) 0.007(2)
C3 0.030(2) 0.023(2) 0.016(2) 0.0045(18) -0.0031(18) 0.0079(19)
C4 0.026(2) 0.033(3) 0.020(2) 0.008(2) 0.0006(19) 0.009(2)
C5 0.028(2) 0.024(2) 0.021(2) 0.0018(18) -0.0015(19) 0.0076(19)
C6 0.034(3) 0.020(2) 0.022(2) 0.0047(18) 0.003(2) 0.003(2)
C7 0.035(3) 0.022(2) 0.031(3) 0.007(2) 0.006(2) 0.008(2)
C8 0.033(3) 0.030(3) 0.020(2) 0.005(2) 0.006(2) 0.008(2)

loop_
_atom_type_symbol
_atom_type_description
_atom_type_scat_dispersion_real
_atom_type_scat_dispersion_imag
_atom_type_scat_source
C C 0.0033 0.0016 'International Tables Vol C Tables 4.2.6.8 and 6.1.1.4'
H H 0 0 'International Tables Vol C Tables 4.2.6.8 and 6.1.1.4'
N N 0.0061 0.0033 'International Tables Vol C Tables 4.2.6.8 and 6.1.1.4'
O O 0.0106 0.006 'International Tables Vol C Tables 4.2.6.8 and 6.1.1.4'
U U -9.6767 9.6646 'International Tables Vol C Tables 4.2.6.8 and 6.1.1.4'

loop_
_geom_angle_atom_site_label_1
_geom_angle_atom_site_label_2
_geom_angle_atom_site_label_3
_geom_angle
_geom_angle_site_symmetry_1
_geom_angle_site_symmetry_3
O3 U1 O2 177.51(18) . .
O3 U1 O4 90.86(18) . .
O2 U1 O4 88.33(18) . .
O3 U1 O1 90.94(16) . .
O2 U1 O1 91.13(16) . .
O4 U1 O1 75.16(12) . .
O3 U1 O6 92.60(18) . 2
O2 U1 O6 86.87(17) . 2
O4 U1 O6 148.28(13) . 2
O1 U1 O6 136.23(12) . 2
O3 U1 O1 90.70(16) . 2
O2 U1 O1 91.31(16) . 2
O4 U1 O1 144.90(12) . 2
O1 U1 O1 69.75(13) . 2
O6 U1 O1 66.60(12) 2 2
O3 U1 O5 84.37(16) . .
O2 U1 O5 93.15(17) . .
O4 U1 O5 76.38(13) . .
O1 U1 O5 151.07(12) . .
O6 U1 O5 72.62(13) 2 .
O1 U1 O5 138.63(12) 2 .
O3 U1 U1 91.00(13) . 2
O2 U1 U1 91.49(13) . 2
O4 U1 U1 110.21(9) . 2
O1 U1 U1 35.06(8) . 2
O6 U1 U1 101.24(9) 2 2
O1 U1 U1 34.69(8) 2 2
O5 U1 U1 172.06(10) . 2
C3 O1 U1 128.7(3) . .
C3 O1 U1 119.9(3) . 2
U1 O1 U1 110.25(13) . 2
C6 O4 U1 136.9(3) . .
U1 O5 H5C 132(5) . .
U1 O5 H5D 105(5) . .
H5C O5 H5D 122(7) . .
C1 O6 U1 124.9(3) . 2
C2 O9 H9A 109(5) . .
H11A O11 H11B 105(6) . .
H12A O12 H12B 109(6) . .
C7 N1 C8 111.1(4) . .
C7 N1 H1A 109.4 . .
C8 N1 H1A 109.4 . .
C7 N1 H1B 109.4 . .
C8 N1 H1B 109.4 . .
H1A N1 H1B 108 . .
O7 C1 O6 123.8(5) . .
O7 C1 C3 121.7(4) . .
O6 C1 C3 114.5(4) . .
O10 C2 O9 123.3(5) . .
O10 C2 C4 124.1(5) . .
O9 C2 C4 112.6(4) . .
O1 C3 C5 110.9(4) . .
O1 C3 C1 109.4(4) . .
C5 C3 C1 107.1(4) . .
O1 C3 C4 106.6(4) . .
C5 C3 C4 114.1(4) . .
C1 C3 C4 108.6(4) . .
C2 C4 C3 114.8(4) . .
C2 C4 H4A 108.6 . .
C3 C4 H4A 108.6 . .
C2 C4 H4B 108.6 . .
C3 C4 H4B 108.6 . .
H4A C4 H4B 107.5 . .
C6 C5 C3 116.1(4) . .
C6 C5 H5A 108.3 . .
C3 C5 H5A 108.3 . .
C6 C5 H5B 108.3 . .
C3 C5 H5B 108.3 . .
H5A C5 H5B 107.4 . .
O8 C6 O4 122.2(5) . .
O8 C6 C5 119.4(5) . .
O4 C6 C5 118.3(4) . .
N1 C7 C8 110.1(4) . 2_666
N1 C7 H7A 109.6 . .
C8 C7 H7A 109.6 2_666 .
N1 C7 H7B 109.6 . .
C8 C7 H7B 109.6 2_666 .
H7A C7 H7B 108.1 . .
N1 C8 C7 110.2(4) . 2_666
N1 C8 H8A 109.6 . .
C7 C8 H8A 109.6 2_666 .
N1 C8 H8B 109.6 . .
C7 C8 H8B 109.6 2_666 .
H8A C8 H8B 108.1 . .

loop_
_geom_bond_atom_site_label_1
_geom_bond_atom_site_label_2
_geom_bond_distance
_geom_bond_site_symmetry_2
U1 O3 1.774(4) .
U1 O2 1.784(4) .
U1 O4 2.336(4) .
U1 O1 2.360(3) .
U1 O6 2.367(4) 2
U1 O1 2.382(3) 2
U1 O5 2.423(4) .
O1 C3 1.420(5) .
O4 C6 1.286(6) .
O5 H5C 0.95(2) .
O5 H5D 0.95(2) .
O6 C1 1.266(6) .
O7 C1 1.220(6) .
O8 C6 1.235(6) .
O9 C2 1.311(7) .
O9 H9A 0.95(2) .
O10 C2 1.199(7) .
O11 H11A 0.95(2) .
O11 H11B 0.95(2) .
O12 H12A 0.95(2) .
O12 H12B 0.96(2) .
N1 C7 1.476(7) .
N1 C8 1.491(7) .
N1 H1A 0.9 .
N1 H1B 0.9 .
C1 C3 1.560(7) .
C2 C4 1.509(7) .
C3 C5 1.524(7) .
C3 C4 1.564(7) .
C4 H4A 0.97 .
C4 H4B 0.97 .
C5 C6 1.510(7) .
C5 H5A 0.97 .
C5 H5B 0.97 .
C7 C8 1.508(7) 2_666
C7 H7A 0.97 .
C7 H7B 0.97 .
C8 H8A 0.97 .
C8 H8B 0.97 .
